data_7031047
loop_
_publ_author_name
'Rahanyan, Nelli'
'Duttwyler, Simon'
'Linden, Anthony'
'Baldridge, Kim K.'
'Siegel, Jay S.'

_publ_section_title
;
 Cu(i) and Ag(i) complexes of 7,10-bis-N-heterocycle-diazafluoranthenes:
 programmed molecular grids?
;
_journal_issue 28
_journal_name_full 'Dalton transactions (Cambridge, England : 2003)'
_journal_page_first 11027
_journal_page_last 11038
_journal_paper_doi 10.1039/c4dt01460j
_journal_volume 43
_journal_year 2014
_chemical_formula_moiety 'C128 H120 Ag4 N16 4+, 4(F6 P -), 3(C6 H6), 4(C2 H3 N)'
_chemical_formula_sum 'C154 H150 Ag4 F24 N20 P4'
_chemical_formula_weight 3292.34
_chemical_name_systematic
; 
 ? 
;
_space_group_IT_number 2
_symmetry_cell_setting triclinic
_symmetry_Int_Tables_number 2
_symmetry_space_group_name_Hall '-P 1'
_symmetry_space_group_name_H-M 'P -1'
_atom_sites_solution_hydrogens geom
_atom_sites_solution_primary heavy
_atom_sites_solution_secondary difmap
_audit_creation_date 09-02-06
_audit_creation_method SHELXL-97
_cell_angle_alpha 102.2393(6)
_cell_angle_beta 106.5617(7)
_cell_angle_gamma 112.3483(7)
_cell_formula_units_Z 1
_cell_length_a 13.9336(2)
_cell_length_b 16.3976(2)
_cell_length_c 19.5316(3)
_cell_measurement_reflns_used 63153
_cell_measurement_temperature 160(1)
_cell_measurement_theta_max 30.0
_cell_measurement_theta_min 2.0
_cell_volume 3688.74(10)
_computing_cell_refinement 'DENZO-SMN (Otwinowski & Minor, 1997)'
_computing_data_collection 'COLLECT (Nonius, 2000)'
_computing_data_reduction 'DENZO-SMN and SCALEPACK (Otwinowski & Minor, 1997)'
_computing_molecular_graphics 'ORTEPII (Johnson, 1976)'
_computing_publication_material 'SHELXL97 and PLATON (Spek, 2006)'
_computing_structure_refinement 'SHELXL97 (Sheldrick, 1997)'
_computing_structure_solution 'DIRDIF94 (Beurskens et al., 1994)'
_diffrn_ambient_temperature 160(1)
_diffrn_detector '65 mm CCD camera on \k goniostat'
_diffrn_detector_area_resol_mean 9
_diffrn_measured_fraction_theta_full 0.991
_diffrn_measured_fraction_theta_max 0.991
_diffrn_measurement_device_type 'Nonius KappaCCD area-detector diffractometer'
_diffrn_measurement_method '\f and \w scans with \k offsets'
_diffrn_radiation_monochromator 'horizontally mounted graphite crystal'
_diffrn_radiation_source 'Nonius FR590 sealed tube generator'
_diffrn_radiation_type 'Mo K\a'
_diffrn_radiation_wavelength 0.71073
_diffrn_reflns_av_R_equivalents 0.0643
_diffrn_reflns_av_sigmaI/netI 0.0580
_diffrn_reflns_limit_h_max 19
_diffrn_reflns_limit_h_min -19
_diffrn_reflns_limit_k_max 22
_diffrn_reflns_limit_k_min -22
_diffrn_reflns_limit_l_max 27
_diffrn_reflns_limit_l_min -26
_diffrn_reflns_number 100836
_diffrn_reflns_theta_full 30.06
_diffrn_reflns_theta_max 30.06
_diffrn_reflns_theta_min 2.12
_diffrn_standards_decay_% 0
_diffrn_standards_number 0
_exptl_absorpt_coefficient_mu 0.654
_exptl_absorpt_correction_T_max 0.920
_exptl_absorpt_correction_T_min 0.836
_exptl_absorpt_correction_type multi-scan
_exptl_absorpt_process_details '(Blessing, 1995)'
_exptl_crystal_colour yellow
_exptl_crystal_density_diffrn 1.482
_exptl_crystal_density_method 'not measured'
_exptl_crystal_description prism
_exptl_crystal_F_000 1678
_exptl_crystal_size_max 0.35
_exptl_crystal_size_mid 0.15
_exptl_crystal_size_min 0.15
_refine_diff_density_max 1.334
_refine_diff_density_min -0.872
_refine_diff_density_rms 0.098
_refine_ls_extinction_method none
_refine_ls_goodness_of_fit_ref 1.022
_refine_ls_hydrogen_treatment constr
_refine_ls_matrix_type full
_refine_ls_number_parameters 1097
_refine_ls_number_reflns 21456
_refine_ls_number_restraints 816
_refine_ls_restrained_S_all 1.156
_refine_ls_R_factor_all 0.0886
_refine_ls_R_factor_gt 0.0520
_refine_ls_shift/su_max 0.001
_refine_ls_shift/su_mean 0.000
_refine_ls_structure_factor_coef Fsqd
_refine_ls_weighting_details 'w=1/[\s^2^(Fo^2^)+(0.0532P)^2^+5.7526P] where P=(Fo^2^+2Fc^2^)/3'
_refine_ls_weighting_scheme calc
_refine_ls_wR_factor_gt 0.1158
_refine_ls_wR_factor_ref 0.1328
_reflns_number_gt 14801
_reflns_number_total 21456
_reflns_threshold_expression 'I > 2\s(I)'
_cod_data_source_file c4dt01460j1.cif
_cod_data_source_block V
_cod_depositor_comments 'Adding full bibliography for 7031040--7031051.cif.'
_cod_original_cell_volume 3688.74(9)
_cod_original_sg_symbol_H-M 'P -1         '
_cod_database_code 7031047

loop_
_symmetry_equiv_pos_as_xyz
'x, y, z'
'-x, -y, -z'

loop_
_atom_site_label
_atom_site_type_symbol
_atom_site_fract_x
_atom_site_fract_y
_atom_site_fract_z
_atom_site_U_iso_or_equiv
_atom_site_adp_type
_atom_site_occupancy
_atom_site_symmetry_multiplicity
_atom_site_calc_flag
_atom_site_refinement_flags
_atom_site_disorder_assembly
_atom_site_disorder_group
Ag1 Ag -0.23067(2) -0.156302(19) 0.361221(15) 0.02808(7) Uani 1 1 d . . .
Ag2 Ag -0.01106(2) 0.076384(19) 0.361501(15) 0.02871(8) Uani 1 1 d . . .
N1 N -0.0374(2) -0.09937(19) 0.42602(15) 0.0211(5) Uani 1 1 d . . .
N2 N 0.0390(2) -0.01873(19) 0.42566(15) 0.0221(6) Uani 1 1 d . . .
N3 N 0.2931(2) 0.1771(2) 0.53309(16) 0.0239(6) Uani 1 1 d . . .
N4 N -0.0954(2) -0.2318(2) 0.53515(16) 0.0241(6) Uani 1 1 d . . .
N5 N -0.1959(2) -0.0127(2) 0.26206(16) 0.0233(6) Uani 1 1 d . . .
N6 N -0.2733(2) -0.0911(2) 0.26299(15) 0.0236(6) Uani 1 1 d . . .
N7 N -0.3954(2) -0.2758(2) 0.25835(16) 0.0266(6) Uani 1 1 d . . .
N8 N -0.0060(2) 0.1248(2) 0.25537(16) 0.0278(6) Uani 1 1 d . . .
C1 C 0.1492(3) 0.0166(2) 0.46854(17) 0.0203(6) Uani 1 1 d . . .
C2 C 0.1906(3) -0.0267(2) 0.51531(18) 0.0222(6) Uani 1 1 d . . .
C3 C 0.3048(3) -0.0066(2) 0.5639(2) 0.0247(7) Uani 1 1 d . . .
C4 C 0.4140(3) 0.0614(3) 0.5840(2) 0.0304(8) Uani 1 1 d . . .
H4 H 0.4268 0.1121 0.5655 0.036 Uiso 1 1 calc R . .
C5 C 0.5070(3) 0.0560(3) 0.6319(3) 0.0385(9) Uani 1 1 d . A .
C6 C 0.4881(3) -0.0187(3) 0.6585(3) 0.0444(11) Uani 1 1 d . . .
H6 H 0.5512 -0.0215 0.6909 0.053 Uiso 1 1 calc R . .
C7 C 0.3768(3) -0.0908(3) 0.6381(2) 0.0367(9) Uani 1 1 d . . .
C8 C 0.3453(4) -0.1713(3) 0.6593(3) 0.0474(11) Uani 1 1 d . . .
H8 H 0.4029 -0.1803 0.6914 0.057 Uiso 1 1 calc R . .
C9 C 0.2330(4) -0.2372(3) 0.6344(3) 0.0414(10) Uani 1 1 d . B .
C10 C 0.1455(3) -0.2251(3) 0.5862(2) 0.0317(8) Uani 1 1 d . . .
H10 H 0.0683 -0.2706 0.5689 0.038 Uiso 1 1 calc R . .
C11 C 0.1730(3) -0.1472(2) 0.5646(2) 0.0256(7) Uani 1 1 d . . .
C12 C 0.1109(3) -0.1115(2) 0.51544(18) 0.0225(6) Uani 1 1 d . . .
C13 C -0.0030(3) -0.1446(2) 0.46917(18) 0.0211(6) Uani 1 1 d . . .
C14 C 0.2884(3) -0.0811(2) 0.5913(2) 0.0269(7) Uani 1 1 d . . .
C15 C 0.2295(3) 0.1050(2) 0.46547(19) 0.0222(6) Uani 1 1 d . . .
C16 C 0.3738(3) 0.2560(3) 0.5341(2) 0.0299(8) Uani 1 1 d . . .
H16 H 0.4194 0.3082 0.5812 0.036 Uiso 1 1 calc R . .
C17 C 0.3938(3) 0.2648(3) 0.4700(2) 0.0366(9) Uani 1 1 d . . .
H17 H 0.4529 0.3213 0.4735 0.044 Uiso 1 1 calc R . .
C18 C 0.3262(4) 0.1903(3) 0.4009(2) 0.0379(9) Uani 1 1 d . . .
H18 H 0.3380 0.1949 0.3560 0.046 Uiso 1 1 calc R . .
C19 C 0.2412(3) 0.1088(3) 0.3977(2) 0.0299(8) Uani 1 1 d . . .
H19 H 0.1923 0.0569 0.3506 0.036 Uiso 1 1 calc R . .
C20 C 0.6283(3) 0.1335(3) 0.6556(3) 0.0518(12) Uani 1 1 d D . .
C21A C 0.7037(6) 0.1548(5) 0.7388(3) 0.089(3) Uani 0.777(7) 1 d PDU A 1
H211 H 0.7107 0.0985 0.7427 0.133 Uiso 0.777(7) 1 calc PR A 1
H212 H 0.6691 0.1720 0.7729 0.133 Uiso 0.777(7) 1 calc PR A 1
H213 H 0.7790 0.2073 0.7538 0.133 Uiso 0.777(7) 1 calc PR A 1
C22A C 0.6770(6) 0.1000(5) 0.6034(4) 0.100(3) Uani 0.777(7) 1 d PDU A 1
H221 H 0.6707 0.0384 0.6036 0.150 Uiso 0.777(7) 1 calc PR A 1
H222 H 0.7571 0.1457 0.6212 0.150 Uiso 0.777(7) 1 calc PR A 1
H223 H 0.6352 0.0938 0.5513 0.150 Uiso 0.777(7) 1 calc PR A 1
C23A C 0.6304(5) 0.2264(4) 0.6527(4) 0.076(2) Uani 0.777(7) 1 d PDU A 1
H231 H 0.7091 0.2770 0.6765 0.113 Uiso 0.777(7) 1 calc PR A 1
H232 H 0.5875 0.2420 0.6806 0.113 Uiso 0.777(7) 1 calc PR A 1
H233 H 0.5958 0.2199 0.5993 0.113 Uiso 0.777(7) 1 calc PR A 1
C21B C 0.6874(18) 0.2204(10) 0.7279(8) 0.088(4) Uani 0.223(7) 1 d PDU A 2
H214 H 0.7637 0.2611 0.7327 0.132 Uiso 0.223(7) 1 calc PR A 2
H215 H 0.6930 0.2011 0.7725 0.132 Uiso 0.223(7) 1 calc PR A 2
H216 H 0.6437 0.2553 0.7253 0.132 Uiso 0.223(7) 1 calc PR A 2
C22B C 0.7011(17) 0.0830(15) 0.6591(14) 0.108(6) Uani 0.223(7) 1 d PDU A 2
H224 H 0.6659 0.0283 0.6115 0.162 Uiso 0.223(7) 1 calc PR A 2
H225 H 0.7070 0.0616 0.7026 0.162 Uiso 0.223(7) 1 calc PR A 2
H226 H 0.7771 0.1267 0.6655 0.162 Uiso 0.223(7) 1 calc PR A 2
C23B C 0.6232(18) 0.1660(15) 0.5871(8) 0.088(4) Uani 0.223(7) 1 d PDU A 2
H234 H 0.6981 0.2167 0.5983 0.132 Uiso 0.223(7) 1 calc PR A 2
H235 H 0.5675 0.1894 0.5778 0.132 Uiso 0.223(7) 1 calc PR A 2
H236 H 0.6009 0.1126 0.5416 0.132 Uiso 0.223(7) 1 calc PR A 2
C24 C 0.2006(4) -0.3224(3) 0.6594(3) 0.0561(13) Uani 1 1 d D . .
C25A C 0.3027(6) -0.3365(7) 0.6967(6) 0.083(3) Uani 0.574(6) 1 d PDU B 1
H251 H 0.3535 -0.2850 0.7463 0.125 Uiso 0.574(6) 1 calc PR B 1
H252 H 0.3435 -0.3366 0.6633 0.125 Uiso 0.574(6) 1 calc PR B 1
H253 H 0.2765 -0.3970 0.7044 0.125 Uiso 0.574(6) 1 calc PR B 1
C26A C 0.1394(8) -0.3182(7) 0.7107(5) 0.081(2) Uani 0.574(6) 1 d PDU B 1
H261 H 0.0675 -0.3201 0.6827 0.122 Uiso 0.574(6) 1 calc PR B 1
H262 H 0.1864 -0.2594 0.7555 0.122 Uiso 0.574(6) 1 calc PR B 1
H263 H 0.1242 -0.3724 0.7274 0.122 Uiso 0.574(6) 1 calc PR B 1
C27A C 0.1202(8) -0.4115(5) 0.5858(4) 0.088(3) Uani 0.574(6) 1 d PDU B 1
H271 H 0.0999 -0.4681 0.5994 0.131 Uiso 0.574(6) 1 calc PR B 1
H272 H 0.1587 -0.4150 0.5512 0.131 Uiso 0.574(6) 1 calc PR B 1
H273 H 0.0514 -0.4077 0.5602 0.131 Uiso 0.574(6) 1 calc PR B 1
C25B C 0.2649(10) -0.2804(8) 0.7480(4) 0.084(3) Uani 0.426(6) 1 d PDU B 2
H254 H 0.2504 -0.2287 0.7692 0.126 Uiso 0.426(6) 1 calc PR B 2
H255 H 0.3465 -0.2561 0.7616 0.126 Uiso 0.426(6) 1 calc PR B 2
H256 H 0.2384 -0.3298 0.7689 0.126 Uiso 0.426(6) 1 calc PR B 2
C26B C 0.0742(5) -0.3706(8) 0.6443(7) 0.085(3) Uani 0.426(6) 1 d PDU B 2
H264 H 0.0581 -0.4222 0.6640 0.127 Uiso 0.426(6) 1 calc PR B 2
H265 H 0.0283 -0.3960 0.5890 0.127 Uiso 0.426(6) 1 calc PR B 2
H266 H 0.0556 -0.3243 0.6701 0.127 Uiso 0.426(6) 1 calc PR B 2
C27B C 0.2323(11) -0.3958(7) 0.6285(7) 0.087(3) Uani 0.426(6) 1 d PDU B 2
H274 H 0.2040 -0.4485 0.6459 0.131 Uiso 0.426(6) 1 calc PR B 2
H275 H 0.3151 -0.3677 0.6471 0.131 Uiso 0.426(6) 1 calc PR B 2
H276 H 0.1986 -0.4190 0.5724 0.131 Uiso 0.426(6) 1 calc PR B 2
C28 C -0.0920(3) -0.2328(2) 0.46665(19) 0.0225(6) Uani 1 1 d . . .
C29 C -0.1707(3) -0.3117(3) 0.5369(2) 0.0310(8) Uani 1 1 d . . .
H29 H -0.1741 -0.3125 0.5846 0.037 Uiso 1 1 calc R . .
C30 C -0.2431(3) -0.3924(3) 0.4725(2) 0.0363(9) Uani 1 1 d . . .
H30 H -0.2951 -0.4473 0.4762 0.044 Uiso 1 1 calc R . .
C31 C -0.2390(3) -0.3923(3) 0.4028(2) 0.0349(9) Uani 1 1 d . . .
H31 H -0.2881 -0.4471 0.3579 0.042 Uiso 1 1 calc R . .
C32 C -0.1621(3) -0.3109(2) 0.3993(2) 0.0281(7) Uani 1 1 d . . .
H32 H -0.1577 -0.3087 0.3521 0.034 Uiso 1 1 calc R . .
C33 C -0.3551(3) -0.1616(2) 0.19732(18) 0.0220(6) Uani 1 1 d . . .
C34 C -0.3566(3) -0.1583(2) 0.12618(18) 0.0230(7) Uani 1 1 d . . .
C35 C -0.4233(3) -0.2285(2) 0.04692(18) 0.0241(7) Uani 1 1 d . . .
C36 C -0.5094(3) -0.3207(2) 0.0117(2) 0.0271(7) Uani 1 1 d . . .
H36 H -0.5398 -0.3534 0.0414 0.033 Uiso 1 1 calc R . .
C37 C -0.5527(3) -0.3669(2) -0.0690(2) 0.0296(8) Uani 1 1 d . C .
C38 C -0.5052(3) -0.3210(3) -0.1120(2) 0.0294(8) Uani 1 1 d . . .
H38 H -0.5342 -0.3527 -0.1657 0.035 Uiso 1 1 calc R . .
C39 C -0.4134(3) -0.2269(3) -0.07714(19) 0.0267(7) Uani 1 1 d . . .
C40 C -0.3555(3) -0.1731(3) -0.11388(19) 0.0293(8) Uani 1 1 d . . .
H40 H -0.3792 -0.1992 -0.1677 0.035 Uiso 1 1 calc R . .
C41 C -0.2650(3) -0.0831(3) -0.07290(19) 0.0276(7) Uani 1 1 d . D .
C42 C -0.2287(3) -0.0430(2) 0.00747(19) 0.0254(7) Uani 1 1 d . . .
H42 H -0.1651 0.0180 0.0356 0.030 Uiso 1 1 calc R . .
C43 C -0.2853(3) -0.0922(2) 0.04494(18) 0.0230(7) Uani 1 1 d . . .
C44 C -0.2745(3) -0.0764(2) 0.12460(18) 0.0220(6) Uani 1 1 d . . .
C45 C -0.1977(3) -0.0027(2) 0.19481(19) 0.0228(6) Uani 1 1 d . . .
C46 C -0.3765(3) -0.1838(2) 0.00178(19) 0.0242(7) Uani 1 1 d . . .
C47 C -0.4382(3) -0.2437(2) 0.20587(19) 0.0233(7) Uani 1 1 d . . .
C48 C -0.4676(3) -0.3555(3) 0.2621(2) 0.0309(8) Uani 1 1 d . . .
H48 H -0.4379 -0.3802 0.2978 0.037 Uiso 1 1 calc R . .
C49 C -0.5823(3) -0.4031(3) 0.2170(2) 0.0346(8) Uani 1 1 d . . .
H49 H -0.6301 -0.4602 0.2204 0.042 Uiso 1 1 calc R . .
C50 C -0.6264(3) -0.3660(3) 0.1666(2) 0.0336(8) Uani 1 1 d . . .
H50 H -0.7056 -0.3957 0.1364 0.040 Uiso 1 1 calc R . .
C51 C -0.5534(3) -0.2848(3) 0.1608(2) 0.0283(7) Uani 1 1 d . . .
H51 H -0.5817 -0.2579 0.1267 0.034 Uiso 1 1 calc R . .
C52 C -0.6533(3) -0.4679(2) -0.10648(18) 0.0346(9) Uani 1 1 d D . .
C53A C -0.6192(7) -0.5348(5) -0.0748(4) 0.066(2) Uani 0.574(5) 1 d PDU C 1
H531 H -0.6843 -0.5983 -0.0977 0.099 Uiso 0.574(5) 1 calc PR C 1
H532 H -0.5949 -0.5120 -0.0190 0.099 Uiso 0.574(5) 1 calc PR C 1
H533 H -0.5567 -0.5369 -0.0872 0.099 Uiso 0.574(5) 1 calc PR C 1
C54A C -0.6957(6) -0.5086(5) -0.1937(3) 0.0507(19) Uani 0.574(5) 1 d PDU C 1
H541 H -0.6322 -0.5049 -0.2075 0.076 Uiso 0.574(5) 1 calc PR C 1
H542 H -0.7282 -0.4721 -0.2163 0.076 Uiso 0.574(5) 1 calc PR C 1
H543 H -0.7540 -0.5748 -0.2133 0.076 Uiso 0.574(5) 1 calc PR C 1
C55A C -0.7513(5) -0.4665(6) -0.0875(4) 0.067(2) Uani 0.574(5) 1 d PDU C 1
H551 H -0.8168 -0.5299 -0.1127 0.101 Uiso 0.574(5) 1 calc PR C 1
H552 H -0.7718 -0.4217 -0.1056 0.101 Uiso 0.574(5) 1 calc PR C 1
H553 H -0.7285 -0.4471 -0.0319 0.101 Uiso 0.574(5) 1 calc PR C 1
C53B C -0.6902(8) -0.5084(6) -0.0494(4) 0.056(2) Uani 0.426(5) 1 d PDU C 2
H534 H -0.7493 -0.5744 -0.0765 0.084 Uiso 0.426(5) 1 calc PR C 2
H535 H -0.7201 -0.4715 -0.0245 0.084 Uiso 0.426(5) 1 calc PR C 2
H536 H -0.6248 -0.5053 -0.0107 0.084 Uiso 0.426(5) 1 calc PR C 2
C54B C -0.6213(8) -0.5332(6) -0.1516(5) 0.060(3) Uani 0.426(5) 1 d PDU C 2
H544 H -0.6866 -0.5966 -0.1782 0.091 Uiso 0.426(5) 1 calc PR C 2
H545 H -0.5578 -0.5365 -0.1165 0.091 Uiso 0.426(5) 1 calc PR C 2
H546 H -0.5989 -0.5088 -0.1893 0.091 Uiso 0.426(5) 1 calc PR C 2
C55B C -0.7536(7) -0.4653(8) -0.1615(5) 0.068(3) Uani 0.426(5) 1 d PDU C 2
H554 H -0.7302 -0.4358 -0.1966 0.102 Uiso 0.426(5) 1 calc PR C 2
H555 H -0.7797 -0.4285 -0.1323 0.102 Uiso 0.426(5) 1 calc PR C 2
H556 H -0.8154 -0.5299 -0.1908 0.102 Uiso 0.426(5) 1 calc PR C 2
C56 C -0.2020(3) -0.0251(2) -0.11307(17) 0.0323(8) Uani 1 1 d D . .
C57A C -0.2929(5) -0.0303(6) -0.1830(4) 0.052(2) Uani 0.533(6) 1 d PDU D 1
H571 H -0.3345 0.0003 -0.1657 0.077 Uiso 0.533(6) 1 calc PR D 1
H572 H -0.3458 -0.0966 -0.2154 0.077 Uiso 0.533(6) 1 calc PR D 1
H573 H -0.2565 0.0022 -0.2123 0.077 Uiso 0.533(6) 1 calc PR D 1
C58A C -0.1403(6) -0.0735(5) -0.1427(4) 0.048(2) Uani 0.533(6) 1 d PDU D 1
H581 H -0.1077 -0.0425 -0.1742 0.072 Uiso 0.533(6) 1 calc PR D 1
H582 H -0.1939 -0.1402 -0.1737 0.072 Uiso 0.533(6) 1 calc PR D 1
H583 H -0.0794 -0.0691 -0.0993 0.072 Uiso 0.533(6) 1 calc PR D 1
C59A C -0.1206(6) 0.0770(3) -0.0642(4) 0.051(2) Uani 0.533(6) 1 d PDU D 1
H591 H -0.0885 0.1097 -0.0951 0.077 Uiso 0.533(6) 1 calc PR D 1
H592 H -0.0593 0.0810 -0.0214 0.077 Uiso 0.533(6) 1 calc PR D 1
H593 H -0.1608 0.1070 -0.0443 0.077 Uiso 0.533(6) 1 calc PR D 1
C57B C -0.2541(7) -0.0670(6) -0.1999(3) 0.048(2) Uani 0.467(6) 1 d PDU D 2
H574 H -0.3292 -0.0707 -0.2194 0.072 Uiso 0.467(6) 1 calc PR D 2
H575 H -0.2615 -0.1306 -0.2168 0.072 Uiso 0.467(6) 1 calc PR D 2
H576 H -0.2052 -0.0269 -0.2196 0.072 Uiso 0.467(6) 1 calc PR D 2
C58B C -0.0794(5) -0.0103(7) -0.0850(5) 0.051(2) Uani 0.467(6) 1 d PDU D 2
H584 H -0.0384 0.0277 -0.1097 0.077 Uiso 0.467(6) 1 calc PR D 2
H585 H -0.0805 -0.0718 -0.0981 0.077 Uiso 0.467(6) 1 calc PR D 2
H586 H -0.0413 0.0227 -0.0293 0.077 Uiso 0.467(6) 1 calc PR D 2
C59B C -0.1934(8) 0.0737(4) -0.0886(5) 0.054(3) Uani 0.467(6) 1 d PDU D 2
H594 H -0.1433 0.1083 -0.0341 0.080 Uiso 0.467(6) 1 calc PR D 2
H595 H -0.2690 0.0675 -0.0971 0.080 Uiso 0.467(6) 1 calc PR D 2
H596 H -0.1625 0.1082 -0.1189 0.080 Uiso 0.467(6) 1 calc PR D 2
C60 C -0.1109(3) 0.0893(2) 0.20125(18) 0.0234(7) Uani 1 1 d . . .
C61 C 0.0755(3) 0.2049(3) 0.2583(2) 0.0361(9) Uani 1 1 d . . .
H61 H 0.1506 0.2293 0.2950 0.043 Uiso 1 1 calc R . .
C62 C 0.0557(4) 0.2534(3) 0.2107(2) 0.0379(9) Uani 1 1 d . . .
H62 H 0.1161 0.3089 0.2141 0.046 Uiso 1 1 calc R . .
C63 C -0.0534(3) 0.2196(3) 0.1581(2) 0.0343(8) Uani 1 1 d . . .
H63 H -0.0702 0.2530 0.1262 0.041 Uiso 1 1 calc R . .
C64 C -0.1383(3) 0.1359(2) 0.1528(2) 0.0280(7) Uani 1 1 d . . .
H64 H -0.2140 0.1107 0.1166 0.034 Uiso 1 1 calc R . .
P1 P 0.42215(8) 0.40732(7) 0.32473(6) 0.0305(2) Uani 1 1 d . . .
F1 F 0.5080(2) 0.43425(19) 0.28380(15) 0.0521(7) Uani 1 1 d . . .
F2 F 0.3361(2) 0.38060(17) 0.36552(15) 0.0452(6) Uani 1 1 d . . .
F3 F 0.3839(3) 0.29762(17) 0.28636(16) 0.0615(8) Uani 1 1 d . . .
F4 F 0.4611(2) 0.51663(17) 0.36316(16) 0.0525(7) Uani 1 1 d . . .
F5 F 0.3247(2) 0.3994(2) 0.25268(16) 0.0649(9) Uani 1 1 d . . .
F6 F 0.5193(2) 0.4142(2) 0.39623(15) 0.0522(7) Uani 1 1 d . . .
P2 P 0.04907(9) 0.19321(7) 0.78435(6) 0.0356(2) Uani 1 1 d . . .
F7 F 0.1532(4) 0.2235(4) 0.7624(3) 0.136(2) Uani 1 1 d . . .
F8 F -0.0554(4) 0.1651(4) 0.8052(3) 0.1159(16) Uani 1 1 d . . .
F9 F 0.0292(5) 0.0910(3) 0.7531(3) 0.1293(19) Uani 1 1 d . . .
F10 F 0.0677(4) 0.2974(3) 0.8119(3) 0.1250(18) Uani 1 1 d . . .
F11 F -0.0262(4) 0.1800(4) 0.7012(2) 0.1136(17) Uani 1 1 d . . .
F12 F 0.1267(5) 0.2085(5) 0.8649(2) 0.161(3) Uani 1 1 d . . .
N9 N 0.7899(7) 0.2883(6) 0.9697(5) 0.120(3) Uani 1 1 d . . .
C65 C 0.8544(7) 0.3246(6) 0.9462(4) 0.088(2) Uani 1 1 d . . .
C66 C 0.9348(7) 0.3702(6) 0.9159(4) 0.098(2) Uani 1 1 d . . .
H661 H 0.9034 0.3986 0.8823 0.147 Uiso 1 1 calc R . .
H662 H 0.9495 0.3233 0.8867 0.147 Uiso 1 1 calc R . .
H663 H 1.0059 0.4196 0.9583 0.147 Uiso 1 1 calc R . .
N10 N 0.1274(5) 0.4148(4) 0.0906(3) 0.0803(15) Uani 1 1 d . . .
C67 C 0.1622(5) 0.3658(4) 0.0730(3) 0.0588(13) Uani 1 1 d . . .
C68 C 0.2086(8) 0.3053(6) 0.0512(4) 0.101(3) Uani 1 1 d . . .
H681 H 0.1697 0.2706 -0.0043 0.152 Uiso 1 1 calc R . .
H682 H 0.1980 0.2605 0.0779 0.152 Uiso 1 1 calc R . .
H683 H 0.2897 0.3436 0.0650 0.152 Uiso 1 1 calc R . .
C69A C 0.8019(9) 0.4060(10) 0.5871(5) 0.074(2) Uani 0.472(9) 1 d PGU E 1
H69A H 0.7561 0.3924 0.5354 0.089 Uiso 0.472(9) 1 calc PR E 1
C70A C 0.8774(12) 0.3696(7) 0.6030(7) 0.073(2) Uani 0.472(9) 1 d PGU E 1
H70A H 0.8832 0.3310 0.5623 0.087 Uiso 0.472(9) 1 calc PR E 1
C71A C 0.9443(9) 0.3895(9) 0.6785(10) 0.069(2) Uani 0.472(9) 1 d PGU E 1
H71A H 0.9959 0.3646 0.6894 0.082 Uiso 0.472(9) 1 calc PR E 1
C72A C 0.9357(8) 0.4460(9) 0.7381(5) 0.071(3) Uani 0.472(9) 1 d PGU E 1
H72A H 0.9814 0.4596 0.7898 0.085 Uiso 0.472(9) 1 calc PR E 1
C73A C 0.8602(12) 0.4824(7) 0.7222(7) 0.073(2) Uani 0.472(9) 1 d PGU E 1
H73A H 0.8543 0.5210 0.7629 0.088 Uiso 0.472(9) 1 calc PR E 1
C74A C 0.7933(9) 0.4625(9) 0.6466(9) 0.074(2) Uani 0.472(9) 1 d PGU E 1
H74A H 0.7417 0.4874 0.6357 0.089 Uiso 0.472(9) 1 calc PR E 1
C69B C 0.7787(7) 0.4247(8) 0.6020(7) 0.077(2) Uani 0.528(9) 1 d PGU E 2
H69B H 0.7214 0.4288 0.5646 0.093 Uiso 0.528(9) 1 calc PR E 2
C70B C 0.8231(10) 0.3660(7) 0.5795(4) 0.074(2) Uani 0.528(9) 1 d PGU E 2
H70B H 0.7962 0.3299 0.5268 0.089 Uiso 0.528(9) 1 calc PR E 2
C71B C 0.9069(9) 0.3600(6) 0.6341(8) 0.070(2) Uani 0.528(9) 1 d PGU E 2
H71B H 0.9372 0.3198 0.6188 0.083 Uiso 0.528(9) 1 calc PR E 2
C72B C 0.9462(7) 0.4128(8) 0.7112(7) 0.069(2) Uani 0.528(9) 1 d PGU E 2
H72B H 1.0035 0.4087 0.7485 0.083 Uiso 0.528(9) 1 calc PR E 2
C73B C 0.9018(10) 0.4715(7) 0.7337(4) 0.072(2) Uani 0.528(9) 1 d PGU E 2
H73B H 0.9287 0.5076 0.7863 0.087 Uiso 0.528(9) 1 calc PR E 2
C74B C 0.8180(9) 0.4775(6) 0.6790(8) 0.075(2) Uani 0.528(9) 1 d PGU E 2
H74B H 0.7877 0.5176 0.6944 0.090 Uiso 0.528(9) 1 calc PR E 2
C75 C 0.4537(9) -0.0564(11) 0.0375(9) 0.116(3) Uani 1 1 d . . .
H75 H 0.4216 -0.0954 0.0631 0.140 Uiso 1 1 calc R . .
C76 C 0.4366(7) -0.0950(8) -0.0373(9) 0.120(3) Uani 1 1 d . . .
H76 H 0.3926 -0.1615 -0.0635 0.144 Uiso 1 1 calc R . .
C77 C 0.4813(10) -0.0402(13) -0.0747(7) 0.126(4) Uani 1 1 d . . .
H77 H 0.4677 -0.0684 -0.1265 0.151 Uiso 1 1 calc R . .

loop_
_atom_site_aniso_label
_atom_site_aniso_U_11
_atom_site_aniso_U_22
_atom_site_aniso_U_33
_atom_site_aniso_U_23
_atom_site_aniso_U_13
_atom_site_aniso_U_12
Ag1 0.02462(13) 0.02814(14) 0.01988(13) 0.00918(10) 0.00214(10) 0.00598(11)
Ag2 0.02641(14) 0.02831(14) 0.01977(13) 0.00976(10) 0.00279(10) 0.00588(11)
N1 0.0240(14) 0.0191(13) 0.0172(13) 0.0065(10) 0.0072(11) 0.0083(11)
N2 0.0237(14) 0.0202(13) 0.0172(13) 0.0061(10) 0.0066(11) 0.0069(11)
N3 0.0217(14) 0.0222(14) 0.0237(14) 0.0097(11) 0.0068(11) 0.0074(11)
N4 0.0224(14) 0.0230(14) 0.0228(14) 0.0104(11) 0.0067(11) 0.0074(11)
N5 0.0216(13) 0.0232(14) 0.0198(13) 0.0085(11) 0.0066(11) 0.0065(11)
N6 0.0223(14) 0.0247(14) 0.0178(13) 0.0072(11) 0.0062(11) 0.0070(11)
N7 0.0263(15) 0.0291(15) 0.0200(14) 0.0107(12) 0.0079(12) 0.0087(12)
N8 0.0245(14) 0.0264(15) 0.0210(14) 0.0073(12) 0.0046(12) 0.0048(12)
C1 0.0227(15) 0.0191(15) 0.0141(14) 0.0042(12) 0.0061(12) 0.0069(12)
C2 0.0215(15) 0.0230(16) 0.0207(15) 0.0082(13) 0.0086(13) 0.0090(13)
C3 0.0226(16) 0.0232(16) 0.0259(17) 0.0087(13) 0.0075(14) 0.0104(13)
C4 0.0233(17) 0.0288(18) 0.0330(19) 0.0098(15) 0.0080(15) 0.0097(15)
C5 0.0218(18) 0.033(2) 0.052(3) 0.0166(19) 0.0068(17) 0.0107(16)
C6 0.0251(19) 0.043(2) 0.057(3) 0.023(2) 0.0033(19) 0.0158(18)
C7 0.0270(19) 0.038(2) 0.043(2) 0.0204(18) 0.0072(17) 0.0150(17)
C8 0.039(2) 0.046(3) 0.062(3) 0.033(2) 0.009(2) 0.025(2)
C9 0.037(2) 0.037(2) 0.051(3) 0.028(2) 0.0108(19) 0.0176(18)
C10 0.0294(18) 0.0293(18) 0.037(2) 0.0175(16) 0.0117(16) 0.0130(15)
C11 0.0263(17) 0.0264(17) 0.0243(17) 0.0105(14) 0.0088(14) 0.0128(14)
C12 0.0233(16) 0.0228(16) 0.0208(15) 0.0092(13) 0.0087(13) 0.0096(13)
C13 0.0234(16) 0.0187(15) 0.0178(15) 0.0051(12) 0.0073(13) 0.0083(13)
C14 0.0249(17) 0.0260(17) 0.0291(18) 0.0116(14) 0.0085(14) 0.0122(14)
C15 0.0215(15) 0.0237(16) 0.0215(16) 0.0108(13) 0.0073(13) 0.0103(13)
C16 0.0252(17) 0.0229(17) 0.0324(19) 0.0109(15) 0.0078(15) 0.0049(14)
C17 0.033(2) 0.0302(19) 0.047(2) 0.0216(18) 0.0181(18) 0.0093(16)
C18 0.045(2) 0.044(2) 0.035(2) 0.0249(19) 0.0240(19) 0.0196(19)
C19 0.0340(19) 0.0300(18) 0.0261(18) 0.0133(15) 0.0141(15) 0.0123(16)
C20 0.024(2) 0.048(3) 0.079(4) 0.030(3) 0.013(2) 0.0147(19)
C21A 0.043(4) 0.072(5) 0.086(5) 0.013(4) 0.000(4) -0.009(3)
C22A 0.051(4) 0.077(4) 0.118(6) -0.025(5) 0.058(4) -0.007(3)
C23A 0.032(3) 0.047(3) 0.113(5) 0.006(3) 0.023(3) 0.003(3)
C21B 0.041(4) 0.064(5) 0.103(6) 0.010(5) 0.013(5) -0.006(5)
C22B 0.055(6) 0.082(7) 0.124(8) -0.017(7) 0.048(7) -0.010(6)
C23B 0.039(4) 0.061(5) 0.120(6) -0.006(5) 0.033(5) 0.000(4)
C24 0.046(3) 0.052(3) 0.077(4) 0.045(3) 0.015(3) 0.024(2)
C25A 0.112(6) 0.076(5) 0.126(6) 0.077(5) 0.070(5) 0.069(5)
C26A 0.121(6) 0.078(5) 0.120(6) 0.075(5) 0.090(5) 0.068(5)
C27A 0.125(6) 0.073(5) 0.120(6) 0.077(4) 0.070(5) 0.062(5)
C25B 0.116(6) 0.077(5) 0.124(6) 0.076(5) 0.078(5) 0.066(5)
C26B 0.121(6) 0.075(5) 0.121(6) 0.084(5) 0.076(5) 0.061(5)
C27B 0.124(6) 0.075(5) 0.123(6) 0.072(5) 0.075(6) 0.067(5)
C28 0.0210(15) 0.0200(15) 0.0225(16) 0.0073(13) 0.0055(13) 0.0084(13)
C29 0.0294(18) 0.0278(18) 0.0321(19) 0.0154(15) 0.0107(16) 0.0088(15)
C30 0.0293(19) 0.0203(17) 0.049(2) 0.0147(17) 0.0125(18) 0.0033(15)
C31 0.0301(19) 0.0185(16) 0.038(2) 0.0027(15) 0.0041(17) 0.0055(14)
C32 0.0279(17) 0.0229(16) 0.0254(17) 0.0044(14) 0.0064(14) 0.0097(14)
C33 0.0204(15) 0.0232(16) 0.0182(15) 0.0076(12) 0.0063(12) 0.0075(13)
C34 0.0223(16) 0.0234(16) 0.0182(15) 0.0081(13) 0.0052(13) 0.0076(13)
C35 0.0225(16) 0.0249(16) 0.0179(15) 0.0071(13) 0.0050(13) 0.0072(13)
C36 0.0257(17) 0.0230(16) 0.0222(16) 0.0069(13) 0.0060(14) 0.0047(14)
C37 0.0267(17) 0.0232(17) 0.0270(18) 0.0057(14) 0.0070(15) 0.0047(14)
C38 0.0293(18) 0.0265(17) 0.0191(16) 0.0026(13) 0.0055(14) 0.0065(14)
C39 0.0266(17) 0.0295(18) 0.0163(15) 0.0046(13) 0.0053(13) 0.0101(14)
C40 0.0357(19) 0.0315(18) 0.0155(15) 0.0059(14) 0.0090(14) 0.0129(16)
C41 0.0302(18) 0.0319(18) 0.0193(16) 0.0106(14) 0.0099(14) 0.0126(15)
C42 0.0281(17) 0.0255(16) 0.0191(16) 0.0082(13) 0.0096(14) 0.0093(14)
C43 0.0243(16) 0.0235(16) 0.0170(15) 0.0077(13) 0.0059(13) 0.0090(13)
C44 0.0200(15) 0.0220(15) 0.0201(15) 0.0078(12) 0.0067(13) 0.0070(13)
C45 0.0198(15) 0.0231(16) 0.0205(15) 0.0075(13) 0.0063(13) 0.0067(13)
C46 0.0219(16) 0.0244(16) 0.0203(16) 0.0070(13) 0.0059(13) 0.0078(13)
C47 0.0219(16) 0.0242(16) 0.0194(15) 0.0072(13) 0.0088(13) 0.0067(13)
C48 0.0330(19) 0.0312(19) 0.0272(18) 0.0169(15) 0.0115(16) 0.0107(16)
C49 0.0322(19) 0.0302(19) 0.033(2) 0.0148(16) 0.0135(16) 0.0052(16)
C50 0.0230(17) 0.035(2) 0.032(2) 0.0116(16) 0.0094(15) 0.0051(15)
C51 0.0252(17) 0.0321(18) 0.0251(17) 0.0124(15) 0.0086(14) 0.0110(15)
C52 0.034(2) 0.0263(18) 0.0234(18) 0.0043(14) 0.0050(15) 0.0018(15)
C53A 0.066(4) 0.030(3) 0.052(4) 0.010(3) -0.001(3) -0.004(3)
C54A 0.053(4) 0.031(3) 0.038(3) 0.003(3) 0.013(3) -0.001(3)
C55A 0.047(4) 0.047(4) 0.058(4) -0.011(3) 0.018(3) -0.008(3)
C53B 0.053(4) 0.032(4) 0.044(4) 0.005(3) 0.015(3) -0.010(3)
C54B 0.064(4) 0.031(4) 0.049(4) 0.001(3) 0.017(4) -0.002(3)
C55B 0.053(4) 0.043(4) 0.055(4) 0.007(4) 0.001(4) -0.007(3)
C56 0.036(2) 0.036(2) 0.0231(17) 0.0131(15) 0.0147(16) 0.0110(16)
C57A 0.055(5) 0.057(5) 0.033(4) 0.028(4) 0.017(3) 0.011(4)
C58A 0.044(4) 0.057(5) 0.048(4) 0.019(3) 0.031(3) 0.019(4)
C59A 0.062(5) 0.037(4) 0.036(4) 0.011(3) 0.028(4) 0.000(4)
C57B 0.057(5) 0.050(5) 0.024(4) 0.019(4) 0.019(3) 0.008(4)
C58B 0.044(5) 0.065(5) 0.045(4) 0.025(4) 0.025(4) 0.018(4)
C59B 0.069(6) 0.037(4) 0.040(5) 0.014(4) 0.033(5) 0.003(5)
C60 0.0256(16) 0.0210(15) 0.0176(15) 0.0051(12) 0.0082(13) 0.0066(13)
C61 0.0282(19) 0.032(2) 0.0275(19) 0.0061(16) 0.0067(16) -0.0001(15)
C62 0.040(2) 0.0267(18) 0.034(2) 0.0118(16) 0.0158(18) 0.0021(16)
C63 0.045(2) 0.0252(18) 0.032(2) 0.0139(16) 0.0175(18) 0.0131(17)
C64 0.0314(18) 0.0233(16) 0.0251(17) 0.0097(14) 0.0087(15) 0.0103(14)
P1 0.0303(5) 0.0231(4) 0.0278(5) 0.0105(4) 0.0113(4) 0.0024(4)
F1 0.0575(16) 0.0497(15) 0.0499(15) 0.0219(13) 0.0367(14) 0.0133(13)
F2 0.0412(13) 0.0429(14) 0.0519(15) 0.0236(12) 0.0275(12) 0.0102(11)
F3 0.097(2) 0.0268(12) 0.0523(17) 0.0102(12) 0.0435(17) 0.0130(14)
F4 0.0660(18) 0.0259(12) 0.0588(17) 0.0128(11) 0.0326(15) 0.0110(12)
F5 0.0413(15) 0.0676(19) 0.0526(17) 0.0373(15) -0.0005(13) -0.0004(13)
F6 0.0371(13) 0.0637(17) 0.0475(15) 0.0309(14) 0.0104(12) 0.0149(13)
P2 0.0322(5) 0.0315(5) 0.0361(5) 0.0048(4) 0.0149(4) 0.0113(4)
F7 0.085(3) 0.176(5) 0.158(5) 0.043(4) 0.090(3) 0.051(3)
F8 0.095(3) 0.152(4) 0.156(4) 0.094(4) 0.095(3) 0.058(3)
F9 0.194(5) 0.066(3) 0.113(3) 0.008(2) 0.029(3) 0.083(3)
F10 0.139(4) 0.052(2) 0.164(5) 0.008(3) 0.061(4) 0.042(3)
F11 0.141(4) 0.182(5) 0.063(2) 0.043(3) 0.033(3) 0.126(4)
F12 0.186(5) 0.277(7) 0.037(2) 0.014(3) 0.002(3) 0.180(6)
N9 0.095(5) 0.156(8) 0.118(6) 0.049(5) 0.041(5) 0.069(5)
C65 0.078(5) 0.113(6) 0.064(4) 0.011(4) 0.007(4) 0.066(5)
C66 0.088(5) 0.141(7) 0.073(5) 0.029(5) 0.028(4) 0.071(5)
N10 0.067(3) 0.079(4) 0.074(4) 0.011(3) 0.008(3) 0.037(3)
C67 0.050(3) 0.059(3) 0.049(3) 0.018(3) 0.006(2) 0.019(3)
C68 0.143(7) 0.124(7) 0.081(5) 0.046(5) 0.048(5) 0.097(6)
C69A 0.080(4) 0.069(4) 0.097(4) 0.032(4) 0.057(4) 0.041(3)
C70A 0.077(4) 0.067(3) 0.096(4) 0.034(3) 0.055(4) 0.039(3)
C71A 0.070(4) 0.061(4) 0.099(5) 0.034(4) 0.054(4) 0.035(3)
C72A 0.070(4) 0.059(4) 0.100(4) 0.036(3) 0.049(4) 0.031(3)
C73A 0.076(4) 0.057(3) 0.101(4) 0.034(4) 0.048(4) 0.035(3)
C74A 0.080(4) 0.061(3) 0.100(5) 0.033(4) 0.049(4) 0.040(3)
C69B 0.082(4) 0.066(4) 0.102(4) 0.034(3) 0.048(4) 0.042(3)
C70B 0.082(4) 0.067(3) 0.097(4) 0.035(3) 0.055(4) 0.041(3)
C71B 0.073(4) 0.063(3) 0.098(5) 0.036(3) 0.053(4) 0.040(3)
C72B 0.068(3) 0.059(4) 0.101(5) 0.035(3) 0.050(4) 0.034(3)
C73B 0.073(4) 0.056(3) 0.103(4) 0.032(3) 0.047(4) 0.034(3)
C74B 0.078(4) 0.058(3) 0.102(5) 0.034(3) 0.045(4) 0.036(3)
C75 0.085(6) 0.152(11) 0.159(11) 0.075(8) 0.052(7) 0.089(8)
C76 0.073(5) 0.122(8) 0.172(12) 0.041(9) 0.033(7) 0.071(6)
C77 0.096(7) 0.171(12) 0.138(9) 0.052(10) 0.042(7) 0.096(8)

loop_
_atom_type_symbol
_atom_type_description
_atom_type_number_in_cell
_atom_type_scat_dispersion_real
_atom_type_scat_dispersion_imag
_atom_type_scat_source
C C 154 0.0033 0.0016
; International Tables for Crystallography (1992). 
Vol. C, Tables 4.2.6.8 and 6.1.1.4
;
H H 150 0.0000 0.0000
; International Tables for Crystallography (1992). 
Vol. C, Tables 4.2.6.8 and 6.1.1.4
;
Ag Ag 4 -0.8971 1.1015
; International Tables for Crystallography (1992). 
Vol. C, Tables 4.2.6.8 and 6.1.1.4
;
F F 24 0.0171 0.0103
; International Tables for Crystallography (1992). 
Vol. C, Tables 4.2.6.8 and 6.1.1.4
;
N N 20 0.0061 0.0033
; International Tables for Crystallography (1992). 
Vol. C, Tables 4.2.6.8 and 6.1.1.4
;
P P 4 0.1023 0.0942
; International Tables for Crystallography (1992). 
Vol. C, Tables 4.2.6.8 and 6.1.1.4
;

loop_
_geom_angle_atom_site_label_1
_geom_angle_atom_site_label_2
_geom_angle_atom_site_label_3
_geom_angle
_geom_angle_site_symmetry_1
_geom_angle_site_symmetry_3
N1 Ag1 N7 145.30(10) . .
N1 Ag1 N6 112.31(9) . .
N7 Ag1 N6 72.75(10) . .
N1 Ag1 N3 99.74(9) . 2_556
N7 Ag1 N3 98.54(9) . 2_556
N6 Ag1 N3 134.79(9) . 2_556
N5 Ag2 N2 111.22(9) . .
N5 Ag2 N8 72.45(10) . .
N2 Ag2 N8 142.10(10) . .
N5 Ag2 N4 135.81(10) . 2_556
N2 Ag2 N4 101.35(9) . 2_556
N8 Ag2 N4 99.44(10) . 2_556
C13 N1 N2 120.2(3) . .
C13 N1 Ag1 118.2(2) . .
N2 N1 Ag1 121.4(2) . .
C1 N2 N1 120.1(3) . .
C1 N2 Ag2 115.8(2) . .
N1 N2 Ag2 123.8(2) . .
C15 N3 C16 116.8(3) . .
C15 N3 Ag1 115.5(2) . 2_556
C16 N3 Ag1 127.1(2) . 2_556
C29 N4 C28 117.1(3) . .
C29 N4 Ag2 126.0(2) . 2_556
C28 N4 Ag2 115.8(2) . 2_556
N6 N5 C45 120.5(3) . .
N6 N5 Ag2 121.5(2) . .
C45 N5 Ag2 112.1(2) . .
N5 N6 C33 121.0(3) . .
N5 N6 Ag1 122.4(2) . .
C33 N6 Ag1 109.4(2) . .
C47 N7 C48 117.5(3) . .
C47 N7 Ag1 112.5(2) . .
C48 N7 Ag1 124.6(2) . .
C60 N8 C61 117.5(3) . .
C60 N8 Ag2 111.3(2) . .
C61 N8 Ag2 125.6(2) . .
N2 C1 C2 122.5(3) . .
N2 C1 C15 117.8(3) . .
C2 C1 C15 119.6(3) . .
C1 C2 C12 117.5(3) . .
C1 C2 C3 133.7(3) . .
C12 C2 C3 108.7(3) . .
C4 C3 C14 118.8(3) . .
C4 C3 C2 136.0(3) . .
C14 C3 C2 105.1(3) . .
C3 C4 C5 120.1(4) . .
C3 C4 H4 119.9 . .
C5 C4 H4 119.9 . .
C6 C5 C4 119.9(4) . .
C6 C5 C20 120.3(4) . .
C4 C5 C20 119.8(4) . .
C5 C6 C7 121.6(4) . .
C5 C6 H6 119.2 . .
C7 C6 H6 119.2 . .
C14 C7 C8 116.4(4) . .
C14 C7 C6 116.0(4) . .
C8 C7 C6 127.6(4) . .
C9 C8 C7 121.8(4) . .
C9 C8 H8 119.1 . .
C7 C8 H8 119.1 . .
C8 C9 C10 120.0(4) . .
C8 C9 C24 121.0(4) . .
C10 C9 C24 119.0(4) . .
C11 C10 C9 119.8(4) . .
C11 C10 H10 120.1 . .
C9 C10 H10 120.1 . .
C10 C11 C14 118.6(3) . .
C10 C11 C12 136.4(3) . .
C14 C11 C12 104.9(3) . .
C13 C12 C2 117.0(3) . .
C13 C12 C11 134.6(3) . .
C2 C12 C11 108.3(3) . .
N1 C13 C12 122.7(3) . .
N1 C13 C28 117.1(3) . .
C12 C13 C28 120.3(3) . .
C7 C14 C3 123.7(3) . .
C7 C14 C11 123.3(3) . .
C3 C14 C11 112.9(3) . .
N3 C15 C19 123.8(3) . .
N3 C15 C1 114.9(3) . .
C19 C15 C1 121.2(3) . .
N3 C16 C17 123.3(3) . .
N3 C16 H16 118.4 . .
C17 C16 H16 118.4 . .
C18 C17 C16 118.9(3) . .
C18 C17 H17 120.6 . .
C16 C17 H17 120.6 . .
C17 C18 C19 119.3(4) . .
C17 C18 H18 120.4 . .
C19 C18 H18 120.4 . .
C18 C19 C15 117.9(3) . .
C18 C19 H19 121.0 . .
C15 C19 H19 121.0 . .
C22A C20 C23A 110.7(3) . .
C21B C20 C22B 108.5(4) . .
C21B C20 C23B 108.3(4) . .
C22B C20 C23B 107.0(4) . .
C22A C20 C5 108.6(4) . .
C21B C20 C5 122.0(9) . .
C23A C20 C5 111.4(4) . .
C22B C20 C5 105.6(9) . .
C23B C20 C5 104.5(8) . .
C22A C20 C21A 109.0(3) . .
C23A C20 C21A 106.3(3) . .
C5 C20 C21A 110.9(4) . .
C20 C21A H211 109.5 . .
C20 C21A H212 109.5 . .
C20 C21A H213 109.5 . .
C20 C22A H221 109.5 . .
C20 C22A H222 109.5 . .
C20 C22A H223 109.5 . .
C20 C23A H231 109.5 . .
C20 C23A H232 109.5 . .
C20 C23A H233 109.5 . .
C20 C21B H214 109.5 . .
C20 C21B H215 109.5 . .
H214 C21B H215 109.5 . .
C20 C21B H216 109.5 . .
H214 C21B H216 109.5 . .
H215 C21B H216 109.5 . .
C20 C22B H224 109.5 . .
C20 C22B H225 109.5 . .
H224 C22B H225 109.5 . .
C20 C22B H226 109.5 . .
H224 C22B H226 109.5 . .
H225 C22B H226 109.5 . .
C20 C23B H234 109.5 . .
C20 C23B H235 109.5 . .
H234 C23B H235 109.5 . .
C20 C23B H236 109.5 . .
H234 C23B H236 109.5 . .
H235 C23B H236 109.5 . .
C26A C24 C9 112.5(5) . .
C27B C24 C9 116.5(6) . .
C26A C24 C25A 110.6(3) . .
C9 C24 C25A 112.3(4) . .
C27B C24 C26B 109.3(4) . .
C9 C24 C26B 112.2(5) . .
C26A C24 C27A 108.3(3) . .
C9 C24 C27A 107.1(4) . .
C25A C24 C27A 105.6(3) . .
C27B C24 C25B 107.9(4) . .
C9 C24 C25B 104.9(5) . .
C26B C24 C25B 105.2(3) . .
C24 C25A H251 109.5 . .
C24 C25A H252 109.5 . .
C24 C25A H253 109.5 . .
C24 C26A H261 109.5 . .
C24 C26A H262 109.5 . .
C24 C26A H263 109.5 . .
C24 C27A H271 109.5 . .
C24 C27A H272 109.5 . .
C24 C27A H273 109.5 . .
C24 C25B H254 109.5 . .
C24 C25B H255 109.5 . .
H254 C25B H255 109.5 . .
C24 C25B H256 109.5 . .
H254 C25B H256 109.5 . .
H255 C25B H256 109.5 . .
C24 C26B H264 109.5 . .
C24 C26B H265 109.5 . .
H264 C26B H265 109.5 . .
C24 C26B H266 109.5 . .
H264 C26B H266 109.5 . .
H265 C26B H266 109.5 . .
C24 C27B H274 109.5 . .
C24 C27B H275 109.5 . .
H274 C27B H275 109.5 . .
C24 C27B H276 109.5 . .
H274 C27B H276 109.5 . .
H275 C27B H276 109.5 . .
N4 C28 C32 123.3(3) . .
N4 C28 C13 114.6(3) . .
C32 C28 C13 122.0(3) . .
N4 C29 C30 123.1(3) . .
N4 C29 H29 118.4 . .
C30 C29 H29 118.4 . .
C31 C30 C29 119.1(3) . .
C31 C30 H30 120.4 . .
C29 C30 H30 120.4 . .
C30 C31 C32 119.0(3) . .
C30 C31 H31 120.5 . .
C32 C31 H31 120.5 . .
C28 C32 C31 118.3(3) . .
C28 C32 H32 120.8 . .
C31 C32 H32 120.8 . .
N6 C33 C34 121.1(3) . .
N6 C33 C47 116.0(3) . .
C34 C33 C47 122.8(3) . .
C33 C34 C44 118.1(3) . .
C33 C34 C35 133.3(3) . .
C44 C34 C35 108.3(3) . .
C36 C35 C46 118.4(3) . .
C36 C35 C34 136.6(3) . .
C46 C35 C34 105.0(3) . .
C35 C36 C37 120.2(3) . .
C35 C36 H36 119.9 . .
C37 C36 H36 119.9 . .
C38 C37 C36 120.0(3) . .
C38 C37 C52 121.6(3) . .
C36 C37 C52 118.4(3) . .
C37 C38 C39 121.3(3) . .
C37 C38 H38 119.3 . .
C39 C38 H38 119.3 . .
C46 C39 C40 116.7(3) . .
C46 C39 C38 116.3(3) . .
C40 C39 C38 127.0(3) . .
C41 C40 C39 121.3(3) . .
C41 C40 H40 119.4 . .
C39 C40 H40 119.4 . .
C40 C41 C42 120.1(3) . .
C40 C41 C56 121.1(3) . .
C42 C41 C56 118.8(3) . .
C43 C42 C41 120.2(3) . .
C43 C42 H42 119.9 . .
C41 C42 H42 119.9 . .
C42 C43 C46 118.3(3) . .
C42 C43 C44 136.6(3) . .
C46 C43 C44 105.0(3) . .
C45 C44 C34 117.6(3) . .
C45 C44 C43 133.6(3) . .
C34 C44 C43 108.7(3) . .
N5 C45 C44 121.3(3) . .
N5 C45 C60 115.4(3) . .
C44 C45 C60 123.3(3) . .
C39 C46 C35 123.7(3) . .
C39 C46 C43 123.3(3) . .
C35 C46 C43 113.0(3) . .
N7 C47 C51 122.7(3) . .
N7 C47 C33 116.3(3) . .
C51 C47 C33 121.0(3) . .
N7 C48 C49 123.3(3) . .
N7 C48 H48 118.3 . .
C49 C48 H48 118.3 . .
C48 C49 C50 118.6(3) . .
C48 C49 H49 120.7 . .
C50 C49 H49 120.7 . .
C49 C50 C51 119.1(3) . .
C49 C50 H50 120.5 . .
C51 C50 H50 120.5 . .
C50 C51 C47 118.6(3) . .
C50 C51 H51 120.7 . .
C47 C51 H51 120.7 . .
C54B C52 C55B 108.9(3) . .
C55A C52 C53A 108.7(3) . .
C54B C52 C53B 108.6(3) . .
C55B C52 C53B 108.2(3) . .
C55A C52 C54A 108.0(3) . .
C53A C52 C54A 107.6(3) . .
C54B C52 C37 109.2(4) . .
C55A C52 C37 108.8(4) . .
C55B C52 C37 108.0(5) . .
C53A C52 C37 110.0(4) . .
C53B C52 C37 113.9(4) . .
C54A C52 C37 113.7(4) . .
C52 C53A H531 109.5 . .
C52 C53A H532 109.5 . .
C52 C53A H533 109.5 . .
C52 C54A H541 109.5 . .
C52 C54A H542 109.5 . .
C52 C54A H543 109.5 . .
C52 C55A H551 109.5 . .
C52 C55A H552 109.5 . .
C52 C55A H553 109.5 . .
C52 C53B H534 109.5 . .
C52 C53B H535 109.5 . .
H534 C53B H535 109.5 . .
C52 C53B H536 109.5 . .
H534 C53B H536 109.5 . .
H535 C53B H536 109.5 . .
C52 C54B H544 109.5 . .
C52 C54B H545 109.5 . .
H544 C54B H545 109.5 . .
C52 C54B H546 109.5 . .
H544 C54B H546 109.5 . .
H545 C54B H546 109.5 . .
C52 C55B H554 109.5 . .
C52 C55B H555 109.5 . .
H554 C55B H555 109.5 . .
C52 C55B H556 109.5 . .
H554 C55B H556 109.5 . .
H555 C55B H556 109.5 . .
C59A C56 C58A 110.2(3) . .
C57B C56 C59B 108.2(3) . .
C59A C56 C57A 109.0(3) . .
C58A C56 C57A 107.5(3) . .
C59A C56 C41 114.9(4) . .
C57B C56 C41 116.0(4) . .
C58A C56 C41 108.1(4) . .
C59B C56 C41 109.0(4) . .
C57A C56 C41 106.8(4) . .
C57B C56 C58B 107.9(3) . .
C59B C56 C58B 106.4(3) . .
C41 C56 C58B 109.1(4) . .
C56 C57A H571 109.5 . .
C56 C57A H572 109.5 . .
C56 C57A H573 109.5 . .
C56 C58A H581 109.5 . .
C56 C58A H582 109.5 . .
C56 C58A H583 109.5 . .
C56 C59A H591 109.5 . .
C56 C59A H592 109.5 . .
C56 C59A H593 109.5 . .
C56 C57B H574 109.5 . .
C56 C57B H575 109.5 . .
H574 C57B H575 109.5 . .
C56 C57B H576 109.5 . .
H574 C57B H576 109.5 . .
H575 C57B H576 109.5 . .
C56 C58B H584 109.5 . .
C56 C58B H585 109.5 . .
H584 C58B H585 109.5 . .
C56 C58B H586 109.5 . .
H584 C58B H586 109.5 . .
H585 C58B H586 109.5 . .
C56 C59B H594 109.5 . .
C56 C59B H595 109.5 . .
H594 C59B H595 109.5 . .
C56 C59B H596 109.5 . .
H594 C59B H596 109.5 . .
H595 C59B H596 109.5 . .
N8 C60 C64 122.2(3) . .
N8 C60 C45 117.0(3) . .
C64 C60 C45 120.8(3) . .
N8 C61 C62 123.5(4) . .
N8 C61 H61 118.2 . .
C62 C61 H61 118.2 . .
C63 C62 C61 118.7(3) . .
C63 C62 H62 120.6 . .
C61 C62 H62 120.6 . .
C62 C63 C64 118.7(4) . .
C62 C63 H63 120.6 . .
C64 C63 H63 120.6 . .
C63 C64 C60 119.1(3) . .
C63 C64 H64 120.4 . .
C60 C64 H64 120.4 . .
F4 P1 F6 90.31(16) . .
F4 P1 F5 90.26(17) . .
F6 P1 F5 179.41(19) . .
F4 P1 F3 179.6(2) . .
F6 P1 F3 89.36(17) . .
F5 P1 F3 90.07(18) . .
F4 P1 F2 90.69(14) . .
F6 P1 F2 90.07(14) . .
F5 P1 F2 90.05(15) . .
F3 P1 F2 89.54(14) . .
F4 P1 F1 89.19(14) . .
F6 P1 F1 90.10(15) . .
F5 P1 F1 89.79(16) . .
F3 P1 F1 90.59(15) . .
F2 P1 F1 179.79(17) . .
F12 P2 F9 91.5(3) . .
F12 P2 F8 91.5(3) . .
F9 P2 F8 94.5(3) . .
F12 P2 F7 89.6(3) . .
F9 P2 F7 86.7(3) . .
F8 P2 F7 178.3(3) . .
F12 P2 F10 91.2(3) . .
F9 P2 F10 177.0(3) . .
F8 P2 F10 86.6(3) . .
F7 P2 F10 92.1(3) . .
F12 P2 F11 177.7(4) . .
F9 P2 F11 89.1(3) . .
F8 P2 F11 90.7(3) . .
F7 P2 F11 88.2(3) . .
F10 P2 F11 88.1(3) . .
N9 C65 C66 179.4(8) . .
C65 C66 H661 109.5 . .
C65 C66 H662 109.5 . .
H661 C66 H662 109.5 . .
C65 C66 H663 109.5 . .
H661 C66 H663 109.5 . .
H662 C66 H663 109.5 . .
N10 C67 C68 178.8(7) . .
C67 C68 H681 109.5 . .
C67 C68 H682 109.5 . .
H681 C68 H682 109.5 . .
C67 C68 H683 109.5 . .
H681 C68 H683 109.5 . .
H682 C68 H683 109.5 . .
C70A C69A C74A 120.0 . .
C70A C69A H69A 120.0 . .
C74A C69A H69A 120.0 . .
C71A C70A C69A 120.0 . .
C71A C70A H70A 120.0 . .
C69A C70A H70A 120.0 . .
C72A C71A C70A 120.0 . .
C72A C71A H71A 120.0 . .
C70A C71A H71A 120.0 . .
C71A C72A C73A 120.0 . .
C71A C72A H72A 120.0 . .
C73A C72A H72A 120.0 . .
C74A C73A C72A 120.0 . .
C74A C73A H73A 120.0 . .
C72A C73A H73A 120.0 . .
C73A C74A C69A 120.0 . .
C73A C74A H74A 120.0 . .
C69A C74A H74A 120.0 . .
C70B C69B C74B 120.0 . .
C70B C69B H69B 120.0 . .
C74B C69B H69B 120.0 . .
C71B C70B C69B 120.0 . .
C71B C70B H70B 120.0 . .
C69B C70B H70B 120.0 . .
C70B C71B C72B 120.0 . .
C70B C71B H71B 120.0 . .
C72B C71B H71B 120.0 . .
C73B C72B C71B 120.0 . .
C73B C72B H72B 120.0 . .
C71B C72B H72B 120.0 . .
C72B C73B C74B 120.0 . .
C72B C73B H73B 120.0 . .
C74B C73B H73B 120.0 . .
C73B C74B C69B 120.0 . .
C73B C74B H74B 120.0 . .
C69B C74B H74B 120.0 . .
C76 C75 C77 118.4(11) . 2_655
C76 C75 H75 120.8 . .
C77 C75 H75 120.8 2_655 .
C77 C76 C75 121.4(11) . .
C77 C76 H76 119.3 . .
C75 C76 H76 119.3 . .
C76 C77 C75 120.2(12) . 2_655
C76 C77 H77 119.9 . .
C75 C77 H77 119.9 2_655 .

loop_
_geom_bond_atom_site_label_1
_geom_bond_atom_site_label_2
_geom_bond_distance
_geom_bond_site_symmetry_2
Ag1 N1 2.317(3) .
Ag1 N7 2.330(3) .
Ag1 N6 2.425(3) .
Ag1 N3 2.496(3) 2_556
Ag2 N5 2.371(3) .
Ag2 N2 2.376(3) .
Ag2 N8 2.381(3) .
Ag2 N4 2.450(3) 2_556
N1 C13 1.340(4) .
N1 N2 1.349(4) .
N2 C1 1.334(4) .
N3 C15 1.342(4) .
N3 C16 1.345(4) .
N4 C29 1.346(4) .
N4 C28 1.349(4) .
N5 N6 1.335(4) .
N5 C45 1.353(4) .
N6 C33 1.348(4) .
N7 C47 1.343(4) .
N7 C48 1.344(4) .
N8 C60 1.343(4) .
N8 C61 1.347(5) .
C1 C2 1.399(5) .
C1 C15 1.484(4) .
C2 C12 1.412(4) .
C2 C3 1.466(5) .
C3 C4 1.377(5) .
C3 C14 1.402(5) .
C4 C5 1.412(5) .
C4 H4 0.9500 .
C5 C6 1.393(6) .
C5 C20 1.536(5) .
C6 C7 1.420(6) .
C6 H6 0.9500 .
C7 C14 1.395(5) .
C7 C8 1.414(6) .
C8 C9 1.382(6) .
C8 H8 0.9500 .
C9 C10 1.422(5) .
C9 C24 1.526(6) .
C10 C11 1.380(5) .
C10 H10 0.9500 .
C11 C14 1.410(5) .
C11 C12 1.471(5) .
C12 C13 1.396(5) .
C13 C28 1.485(4) .
C15 C19 1.391(5) .
C16 C17 1.381(5) .
C16 H16 0.9500 .
C17 C18 1.380(6) .
C17 H17 0.9500 .
C18 C19 1.383(5) .
C18 H18 0.9500 .
C19 H19 0.9500 .
C20 C22A 1.497(4) .
C20 C21B 1.515(5) .
C20 C23A 1.526(4) .
C20 C22B 1.531(5) .
C20 C23B 1.534(5) .
C20 C21A 1.541(4) .
C21A H211 0.9800 .
C21A H212 0.9800 .
C21A H213 0.9800 .
C22A H221 0.9800 .
C22A H222 0.9800 .
C22A H223 0.9800 .
C23A H231 0.9800 .
C23A H232 0.9800 .
C23A H233 0.9800 .
C21B H214 0.9800 .
C21B H215 0.9800 .
C21B H216 0.9800 .
C22B H224 0.9800 .
C22B H225 0.9800 .
C22B H226 0.9800 .
C23B H234 0.9800 .
C23B H235 0.9800 .
C23B H236 0.9800 .
C24 C26A 1.495(4) .
C24 C27B 1.502(4) .
C24 C25A 1.529(4) .
C24 C26B 1.536(4) .
C24 C27A 1.551(4) .
C24 C25B 1.552(4) .
C25A H251 0.9800 .
C25A H252 0.9800 .
C25A H253 0.9800 .
C26A H261 0.9800 .
C26A H262 0.9800 .
C26A H263 0.9800 .
C27A H271 0.9800 .
C27A H272 0.9800 .
C27A H273 0.9800 .
C25B H254 0.9800 .
C25B H255 0.9800 .
C25B H256 0.9800 .
C26B H264 0.9800 .
C26B H265 0.9800 .
C26B H266 0.9800 .
C27B H274 0.9800 .
C27B H275 0.9800 .
C27B H276 0.9800 .
C28 C32 1.388(5) .
C29 C30 1.381(5) .
C29 H29 0.9500 .
C30 C31 1.379(6) .
C30 H30 0.9500 .
C31 C32 1.388(5) .
C31 H31 0.9500 .
C32 H32 0.9500 .
C33 C34 1.396(4) .
C33 C47 1.484(4) .
C34 C44 1.407(4) .
C34 C35 1.482(4) .
C35 C36 1.380(5) .
C35 C46 1.407(5) .
C36 C37 1.424(5) .
C36 H36 0.9500 .
C37 C38 1.384(5) .
C37 C52 1.542(5) .
C38 C39 1.427(5) .
C38 H38 0.9500 .
C39 C46 1.396(5) .
C39 C40 1.415(5) .
C40 C41 1.384(5) .
C40 H40 0.9500 .
C41 C42 1.418(5) .
C41 C56 1.538(5) .
C42 C43 1.380(5) .
C42 H42 0.9500 .
C43 C46 1.408(5) .
C43 C44 1.475(4) .
C44 C45 1.402(4) .
C45 C60 1.482(4) .
C47 C51 1.388(5) .
C48 C49 1.378(5) .
C48 H48 0.9500 .
C49 C50 1.382(6) .
C49 H49 0.9500 .
C50 C51 1.385(5) .
C50 H50 0.9500 .
C51 H51 0.9500 .
C52 C54B 1.520(4) .
C52 C55A 1.521(4) .
C52 C55B 1.522(4) .
C52 C53A 1.525(4) .
C52 C53B 1.526(4) .
C52 C54A 1.530(4) .
C53A H531 0.9800 .
C53A H532 0.9800 .
C53A H533 0.9800 .
C54A H541 0.9800 .
C54A H542 0.9800 .
C54A H543 0.9800 .
C55A H551 0.9800 .
C55A H552 0.9800 .
C55A H553 0.9800 .
C53B H534 0.9800 .
C53B H535 0.9800 .
C53B H536 0.9800 .
C54B H544 0.9800 .
C54B H545 0.9800 .
C54B H546 0.9800 .
C55B H554 0.9800 .
C55B H555 0.9800 .
C55B H556 0.9800 .
C56 C59A 1.504(4) .
C56 C57B 1.516(4) .
C56 C58A 1.521(4) .
C56 C59B 1.535(4) .
C56 C57A 1.535(4) .
C56 C58B 1.540(4) .
C57A H571 0.9800 .
C57A H572 0.9800 .
C57A H573 0.9800 .
C58A H581 0.9800 .
C58A H582 0.9800 .
C58A H583 0.9800 .
C59A H591 0.9800 .
C59A H592 0.9800 .
C59A H593 0.9800 .
C57B H574 0.9800 .
C57B H575 0.9800 .
C57B H576 0.9800 .
C58B H584 0.9800 .
C58B H585 0.9800 .
C58B H586 0.9800 .
C59B H594 0.9800 .
C59B H595 0.9800 .
C59B H596 0.9800 .
C60 C64 1.396(5) .
C61 C62 1.381(6) .
C61 H61 0.9500 .
C62 C63 1.378(6) .
C62 H62 0.9500 .
C63 C64 1.389(5) .
C63 H63 0.9500 .
C64 H64 0.9500 .
P1 F4 1.590(3) .
P1 F6 1.592(3) .
P1 F5 1.594(3) .
P1 F3 1.598(3) .
P1 F2 1.599(2) .
P1 F1 1.600(3) .
P2 F12 1.537(4) .
P2 F9 1.542(4) .
P2 F8 1.551(4) .
P2 F7 1.559(4) .
P2 F10 1.571(4) .
P2 F11 1.579(4) .
N9 C65 1.146(11) .
C65 C66 1.447(12) .
C66 H661 0.9800 .
C66 H662 0.9800 .
C66 H663 0.9800 .
N10 C67 1.128(7) .
C67 C68 1.430(9) .
C68 H681 0.9800 .
C68 H682 0.9800 .
C68 H683 0.9800 .
C69A C70A 1.3900 .
C69A C74A 1.3900 .
C69A H69A 0.9500 .
C70A C71A 1.3900 .
C70A H70A 0.9500 .
C71A C72A 1.3900 .
C71A H71A 0.9500 .
C72A C73A 1.3900 .
C72A H72A 0.9500 .
C73A C74A 1.3900 .
C73A H73A 0.9500 .
C74A H74A 0.9500 .
C69B C70B 1.3900 .
C69B C74B 1.3900 .
C69B H69B 0.9500 .
C70B C71B 1.3900 .
C70B H70B 0.9500 .
C71B C72B 1.3900 .
C71B H71B 0.9500 .
C72B C73B 1.3900 .
C72B H72B 0.9500 .
C73B C74B 1.3900 .
C73B H73B 0.9500 .
C74B H74B 0.9500 .
C75 C76 1.375(14) .
C75 C77 1.380(14) 2_655
C75 H75 0.9500 .
C76 C77 1.355(14) .
C76 H76 0.9500 .
C77 H77 0.9500 .

loop_
_geom_torsion_atom_site_label_1
_geom_torsion_atom_site_label_2
_geom_torsion_atom_site_label_3
_geom_torsion_atom_site_label_4
_geom_torsion
_geom_torsion_site_symmetry_1
N7 Ag1 N1 C13 -73.6(3) .
N6 Ag1 N1 C13 -165.3(2) .
N3 Ag1 N1 C13 47.3(2) 2_556
N7 Ag1 N1 N2 111.6(2) .
N6 Ag1 N1 N2 19.9(2) .
N3 Ag1 N1 N2 -127.5(2) 2_556
C13 N1 N2 C1 -0.3(4) .
Ag1 N1 N2 C1 174.4(2) .
C13 N1 N2 Ag2 -173.9(2) .
Ag1 N1 N2 Ag2 0.7(3) .
N5 Ag2 N2 C1 163.5(2) .
N8 Ag2 N2 C1 75.1(3) .
N4 Ag2 N2 C1 -46.9(2) 2_556
N5 Ag2 N2 N1 -22.5(3) .
N8 Ag2 N2 N1 -110.9(2) .
N4 Ag2 N2 N1 127.1(2) 2_556
N2 Ag2 N5 N6 23.8(3) .
N8 Ag2 N5 N6 163.7(3) .
N4 Ag2 N5 N6 -110.8(2) 2_556
N2 Ag2 N5 C45 -129.1(2) .
N8 Ag2 N5 C45 10.8(2) .
N4 Ag2 N5 C45 96.3(2) 2_556
C45 N5 N6 C33 -0.3(5) .
Ag2 N5 N6 C33 -151.0(2) .
C45 N5 N6 Ag1 146.8(2) .
Ag2 N5 N6 Ag1 -3.9(3) .
N1 Ag1 N6 N5 -18.3(3) .
N7 Ag1 N6 N5 -161.7(3) .
N3 Ag1 N6 N5 113.4(2) 2_556
N1 Ag1 N6 C33 132.2(2) .
N7 Ag1 N6 C33 -11.3(2) .
N3 Ag1 N6 C33 -96.1(2) 2_556
N1 Ag1 N7 C47 -115.2(2) .
N6 Ag1 N7 C47 -10.7(2) .
N3 Ag1 N7 C47 123.6(2) 2_556
N1 Ag1 N7 C48 91.7(3) .
N6 Ag1 N7 C48 -163.8(3) .
N3 Ag1 N7 C48 -29.4(3) 2_556
N5 Ag2 N8 C60 10.1(2) .
N2 Ag2 N8 C60 112.4(2) .
N4 Ag2 N8 C60 -125.1(2) 2_556
N5 Ag2 N8 C61 162.8(3) .
N2 Ag2 N8 C61 -95.0(3) .
N4 Ag2 N8 C61 27.6(3) 2_556
N1 N2 C1 C2 -0.3(5) .
Ag2 N2 C1 C2 173.9(2) .
N1 N2 C1 C15 179.5(3) .
Ag2 N2 C1 C15 -6.3(4) .
N2 C1 C2 C12 0.6(5) .
C15 C1 C2 C12 -179.1(3) .
N2 C1 C2 C3 176.3(3) .
C15 C1 C2 C3 -3.5(6) .
C1 C2 C3 C4 1.4(7) .
C12 C2 C3 C4 177.3(4) .
C1 C2 C3 C14 -175.8(4) .
C12 C2 C3 C14 0.1(4) .
C14 C3 C4 C5 -0.6(6) .
C2 C3 C4 C5 -177.6(4) .
C3 C4 C5 C6 0.5(6) .
C3 C4 C5 C20 -178.5(4) .
C4 C5 C6 C7 0.4(7) .
C20 C5 C6 C7 179.3(4) .
C5 C6 C7 C14 -1.0(7) .
C5 C6 C7 C8 178.4(5) .
C14 C7 C8 C9 0.4(7) .
C6 C7 C8 C9 -179.0(5) .
C7 C8 C9 C10 0.1(8) .
C7 C8 C9 C24 -178.5(4) .
C8 C9 C10 C11 -0.3(7) .
C24 C9 C10 C11 178.3(4) .
C9 C10 C11 C14 0.0(6) .
C9 C10 C11 C12 177.7(4) .
C1 C2 C12 C13 -0.5(5) .
C3 C2 C12 C13 -177.1(3) .
C1 C2 C12 C11 176.8(3) .
C3 C2 C12 C11 0.1(4) .
C10 C11 C12 C13 -1.6(7) .
C14 C11 C12 C13 176.3(4) .
C10 C11 C12 C2 -178.2(4) .
C14 C11 C12 C2 -0.3(4) .
N2 N1 C13 C12 0.4(5) .
Ag1 N1 C13 C12 -174.5(2) .
N2 N1 C13 C28 179.9(3) .
Ag1 N1 C13 C28 5.0(4) .
C2 C12 C13 N1 0.0(5) .
C11 C12 C13 N1 -176.4(3) .
C2 C12 C13 C28 -179.5(3) .
C11 C12 C13 C28 4.1(6) .
C8 C7 C14 C3 -178.7(4) .
C6 C7 C14 C3 0.8(6) .
C8 C7 C14 C11 -0.8(6) .
C6 C7 C14 C11 178.7(4) .
C4 C3 C14 C7 0.0(6) .
C2 C3 C14 C7 177.8(4) .
C4 C3 C14 C11 -178.1(3) .
C2 C3 C14 C11 -0.3(4) .
C10 C11 C14 C7 0.6(6) .
C12 C11 C14 C7 -177.7(4) .
C10 C11 C14 C3 178.7(3) .
C12 C11 C14 C3 0.4(4) .
C16 N3 C15 C19 -1.4(5) .
Ag1 N3 C15 C19 170.9(3) 2_556
C16 N3 C15 C1 174.5(3) .
Ag1 N3 C15 C1 -13.3(4) 2_556
N2 C1 C15 N3 121.6(3) .
C2 C1 C15 N3 -58.6(4) .
N2 C1 C15 C19 -62.4(4) .
C2 C1 C15 C19 117.4(4) .
C15 N3 C16 C17 -0.7(5) .
Ag1 N3 C16 C17 -171.9(3) 2_556
N3 C16 C17 C18 1.6(6) .
C16 C17 C18 C19 -0.4(6) .
C17 C18 C19 C15 -1.5(6) .
N3 C15 C19 C18 2.5(6) .
C1 C15 C19 C18 -173.1(3) .
C6 C5 C20 C22A 83.9(6) .
C4 C5 C20 C22A -97.2(5) .
C6 C5 C20 C21B -88.0(11) .
C4 C5 C20 C21B 90.9(11) .
C6 C5 C20 C23A -154.0(5) .
C4 C5 C20 C23A 24.9(6) .
C6 C5 C20 C22B 36.4(10) .
C4 C5 C20 C22B -144.7(10) .
C6 C5 C20 C23B 149.1(10) .
C4 C5 C20 C23B -32.0(10) .
C6 C5 C20 C21A -35.9(6) .
C4 C5 C20 C21A 143.0(5) .
C8 C9 C24 C26A 112.4(6) .
C10 C9 C24 C26A -66.3(6) .
C8 C9 C24 C27B -68.7(7) .
C10 C9 C24 C27B 112.6(7) .
C8 C9 C24 C25A -13.2(7) .
C10 C9 C24 C25A 168.1(5) .
C8 C9 C24 C26B 164.3(6) .
C10 C9 C24 C26B -14.4(7) .
C8 C9 C24 C27A -128.8(6) .
C10 C9 C24 C27A 52.6(6) .
C8 C9 C24 C25B 50.5(7) .
C10 C9 C24 C25B -128.1(6) .
C29 N4 C28 C32 0.6(5) .
Ag2 N4 C28 C32 -168.6(3) 2_556
C29 N4 C28 C13 -176.7(3) .
Ag2 N4 C28 C13 14.1(4) 2_556
N1 C13 C28 N4 -121.7(3) .
C12 C13 C28 N4 57.8(4) .
N1 C13 C28 C32 61.0(4) .
C12 C13 C28 C32 -119.5(4) .
C28 N4 C29 C30 -0.4(5) .
Ag2 N4 C29 C30 167.6(3) 2_556
N4 C29 C30 C31 0.1(6) .
C29 C30 C31 C32 0.0(6) .
N4 C28 C32 C31 -0.6(5) .
C13 C28 C32 C31 176.5(3) .
C30 C31 C32 C28 0.3(6) .
N5 N6 C33 C34 4.9(5) .
Ag1 N6 C33 C34 -146.0(3) .
N5 N6 C33 C47 -178.1(3) .
Ag1 N6 C33 C47 31.0(3) .
N6 C33 C34 C44 -4.0(5) .
C47 C33 C34 C44 179.2(3) .
N6 C33 C34 C35 169.9(3) .
C47 C33 C34 C35 -6.8(6) .
C33 C34 C35 C36 2.2(7) .
C44 C34 C35 C36 176.6(4) .
C33 C34 C35 C46 -174.4(4) .
C44 C34 C35 C46 -0.1(4) .
C46 C35 C36 C37 -3.0(5) .
C34 C35 C36 C37 -179.3(4) .
C35 C36 C37 C38 2.9(6) .
C35 C36 C37 C52 -176.7(3) .
C36 C37 C38 C39 -0.7(6) .
C52 C37 C38 C39 178.9(3) .
C37 C38 C39 C46 -1.3(5) .
C37 C38 C39 C40 178.2(4) .
C46 C39 C40 C41 1.5(5) .
C38 C39 C40 C41 -177.9(4) .
C39 C40 C41 C42 -0.1(6) .
C39 C40 C41 C56 179.8(3) .
C40 C41 C42 C43 -1.9(5) .
C56 C41 C42 C43 178.2(3) .
C41 C42 C43 C46 2.3(5) .
C41 C42 C43 C44 179.4(4) .
C33 C34 C44 C45 -1.2(5) .
C35 C34 C44 C45 -176.6(3) .
C33 C34 C44 C43 174.7(3) .
C35 C34 C44 C43 -0.6(4) .
C42 C43 C44 C45 -1.2(7) .
C46 C43 C44 C45 176.1(4) .
C42 C43 C44 C34 -176.2(4) .
C46 C43 C44 C34 1.1(4) .
N6 N5 C45 C44 -5.1(5) .
Ag2 N5 C45 C44 148.1(3) .
N6 N5 C45 C60 177.2(3) .
Ag2 N5 C45 C60 -29.5(4) .
C34 C44 C45 N5 5.7(5) .
C43 C44 C45 N5 -169.0(3) .
C34 C44 C45 C60 -176.8(3) .
C43 C44 C45 C60 8.6(6) .
C40 C39 C46 C35 -178.4(3) .
C38 C39 C46 C35 1.1(5) .
C40 C39 C46 C43 -1.0(5) .
C38 C39 C46 C43 178.5(3) .
C36 C35 C46 C39 1.0(5) .
C34 C35 C46 C39 178.4(3) .
C36 C35 C46 C43 -176.6(3) .
C34 C35 C46 C43 0.8(4) .
C42 C43 C46 C39 -0.9(5) .
C44 C43 C46 C39 -178.8(3) .
C42 C43 C46 C35 176.8(3) .
C44 C43 C46 C35 -1.1(4) .
C48 N7 C47 C51 5.3(5) .
Ag1 N7 C47 C51 -149.8(3) .
C48 N7 C47 C33 -173.8(3) .
Ag1 N7 C47 C33 31.1(4) .
N6 C33 C47 N7 -44.3(4) .
C34 C33 C47 N7 132.6(3) .
N6 C33 C47 C51 136.5(3) .
C34 C33 C47 C51 -46.6(5) .
C47 N7 C48 C49 -2.1(5) .
Ag1 N7 C48 C49 149.7(3) .
N7 C48 C49 C50 -1.9(6) .
C48 C49 C50 C51 2.8(6) .
C49 C50 C51 C47 0.1(6) .
N7 C47 C51 C50 -4.3(5) .
C33 C47 C51 C50 174.7(3) .
C38 C37 C52 C54B 55.7(6) .
C36 C37 C52 C54B -124.8(5) .
C38 C37 C52 C55A -122.4(5) .
C36 C37 C52 C55A 57.1(5) .
C38 C37 C52 C55B -62.6(6) .
C36 C37 C52 C55B 117.0(5) .
C38 C37 C52 C53A 118.7(5) .
C36 C37 C52 C53A -61.8(5) .
C38 C37 C52 C53B 177.2(5) .
C36 C37 C52 C53B -3.3(6) .
C38 C37 C52 C54A -2.1(5) .
C36 C37 C52 C54A 177.5(4) .
C40 C41 C56 C59A 169.2(4) .
C42 C41 C56 C59A -10.9(5) .
C40 C41 C56 C57B 7.4(6) .
C42 C41 C56 C57B -172.7(5) .
C40 C41 C56 C58A -67.2(5) .
C42 C41 C56 C58A 112.7(4) .
C40 C41 C56 C59B 129.7(5) .
C42 C41 C56 C59B -50.4(5) .
C40 C41 C56 C57A 48.2(5) .
C42 C41 C56 C57A -131.9(4) .
C40 C41 C56 C58B -114.5(5) .
C42 C41 C56 C58B 65.3(5) .
C61 N8 C60 C64 -4.5(5) .
Ag2 N8 C60 C64 150.5(3) .
C61 N8 C60 C45 175.5(3) .
Ag2 N8 C60 C45 -29.5(4) .
N5 C45 C60 N8 41.8(4) .
C44 C45 C60 N8 -135.8(3) .
N5 C45 C60 C64 -138.2(3) .
C44 C45 C60 C64 44.2(5) .
C60 N8 C61 C62 2.4(6) .
Ag2 N8 C61 C62 -148.8(3) .
N8 C61 C62 C63 1.3(6) .
C61 C62 C63 C64 -2.8(6) .
C62 C63 C64 C60 0.7(6) .
N8 C60 C64 C63 3.0(5) .
C45 C60 C64 C63 -176.9(3) .
